data_8102396
loop_
_publ_author_name
'Mei-Yi Wang'

_publ_section_title
;
 Crystal structure of methyl-4-(4-ethylbenzamido)-2-sulfamoylbenzoate,
 C17H18N2O5S
;
_journal_issue 1
_journal_name_full 'Zeitschrift f\"ur Kristallographie - New Crystal Structures'
_journal_page_first 115
_journal_volume 224
_journal_year 2009
_chemical_formula_sum 'C17 H18 N2 O5 S'
_chemical_formula_weight 362.39
_space_group_IT_number 2
_symmetry_cell_setting triclinic
_symmetry_space_group_name_Hall '-P 1'
_symmetry_space_group_name_H-M 'P -1'
_atom_sites_solution_hydrogens geom
_atom_sites_solution_primary direct
_atom_sites_solution_secondary difmap
_audit_creation_method SHELXL-97
_cell_angle_alpha 76.445(5)
_cell_angle_beta 79.684(5)
_cell_angle_gamma 78.770(5)
_cell_formula_units_Z 2
_cell_length_a 8.650(3)
_cell_length_b 8.832(3)
_cell_length_c 11.619(4)
_cell_measurement_reflns_used 1723
_cell_measurement_temperature 294(2)
_cell_measurement_theta_max 25.99
_cell_measurement_theta_min 2.42
_cell_volume 838.1(5)
_computing_cell_refinement 'Bruker SMART'
_computing_data_collection 'Bruker SMART'
_computing_data_reduction 'Bruker SAINT'
_computing_molecular_graphics 'Bruker SHELXTL'
_computing_publication_material 'Bruker SHELXTL'
_computing_structure_refinement 'SHELXL-97 (Sheldrick, 1997)'
_computing_structure_solution 'SHELXS-97 (Sheldrick, 1990)'
_diffrn_ambient_temperature 294(2)
_diffrn_measured_fraction_theta_full 0.992
_diffrn_measured_fraction_theta_max 0.992
_diffrn_measurement_device_type 'CCD area detector'
_diffrn_measurement_method 'phi and omega scans'
_diffrn_radiation_monochromator graphite
_diffrn_radiation_source 'fine-focus sealed tube'
_diffrn_radiation_type MoK\a
_diffrn_radiation_wavelength 0.71073
_diffrn_reflns_av_R_equivalents 0.0183
_diffrn_reflns_av_sigmaI/netI 0.0367
_diffrn_reflns_limit_h_max 10
_diffrn_reflns_limit_h_min -8
_diffrn_reflns_limit_k_max 10
_diffrn_reflns_limit_k_min -10
_diffrn_reflns_limit_l_max 13
_diffrn_reflns_limit_l_min -12
_diffrn_reflns_number 4276
_diffrn_reflns_theta_full 25.02
_diffrn_reflns_theta_max 25.02
_diffrn_reflns_theta_min 2.40
_exptl_absorpt_coefficient_mu 0.224
_exptl_absorpt_correction_T_max 0.9693
_exptl_absorpt_correction_T_min 0.9440
_exptl_absorpt_correction_type multi-scan
_exptl_absorpt_process_details SADABS
_exptl_crystal_colour colorless
_exptl_crystal_density_diffrn 1.436
_exptl_crystal_density_method 'not measured'
_exptl_crystal_description clubbed
_exptl_crystal_F_000 380
_exptl_crystal_size_max 0.26
_exptl_crystal_size_mid 0.24
_exptl_crystal_size_min 0.14
_refine_diff_density_max 0.731
_refine_diff_density_min -0.403
_refine_diff_density_rms 0.055
_refine_ls_extinction_method none
_refine_ls_goodness_of_fit_ref 1.031
_refine_ls_hydrogen_treatment mixed
_refine_ls_matrix_type full
_refine_ls_number_parameters 240
_refine_ls_number_reflns 2943
_refine_ls_number_restraints 5
_refine_ls_restrained_S_all 1.055
_refine_ls_R_factor_all 0.0776
_refine_ls_R_factor_gt 0.0517
_refine_ls_shift/su_max 0.002
_refine_ls_shift/su_mean 0.000
_refine_ls_structure_factor_coef Fsqd
_refine_ls_weighting_details 'calc w=1/[\s^2^(Fo^2^)+(0.0629P)^2^+0.9004P] where P=(Fo^2^+2Fc^2^)/3'
_refine_ls_weighting_scheme calc
_refine_ls_wR_factor_gt 0.1270
_refine_ls_wR_factor_ref 0.1490
_reflns_number_gt 2106
_reflns_number_total 2943
_reflns_threshold_expression >2sigma(I)
_cod_data_source_file 1267-2494.cff
_cod_data_source_block 070701a
_cod_depositor_comments
;
The following automatic conversions were performed:
'_symmetry_cell_setting' value 'Triclinic' changed to 'triclinic'
according to '/home/saulius/struct/CIF-dictionaries/cif_core.dic'
dictionary named 'cif_core.dic' version 2.4.1 from
2010-06-29.

'_exptl_absorpt_correction_type' value 'MULTI-SCAN' changed
to 'multi-scan' according to
'/home/saulius/struct/CIF-dictionaries/cif_core.dic' dictionary named
'cif_core.dic' version 2.4.1 from 2010-06-29.

Automatic conversion script
Id: cif_fix_enum 1555 2011-01-17 13:19:09Z saulius 
;
_cod_original_cell_volume 838.1(4)
_cod_original_sg_symbol_H-M P-1
_cod_database_code 8102396

loop_
_symmetry_equiv_pos_as_xyz
'x, y, z'
'-x, -y, -z'

loop_
_atom_site_label
_atom_site_type_symbol
_atom_site_fract_x
_atom_site_fract_y
_atom_site_fract_z
_atom_site_U_iso_or_equiv
_atom_site_adp_type
_atom_site_occupancy
_atom_site_symmetry_multiplicity
_atom_site_calc_flag
_atom_site_refinement_flags
_atom_site_disorder_assembly
_atom_site_disorder_group
S1 S 0.23439(10) 0.61109(10) 1.17489(8) 0.0437(3) Uani 1 1 d . . .
O1 O 0.2073(3) -0.0002(3) 0.9137(2) 0.0557(7) Uani 1 1 d . . .
O2 O 0.2196(3) 0.5720(3) 1.3010(2) 0.0597(7) Uani 1 1 d . . .
O3 O 0.3884(3) 0.6221(3) 1.1085(2) 0.0605(7) Uani 1 1 d . . .
O4 O -0.1224(3) 0.6283(3) 1.2637(3) 0.0669(8) Uani 1 1 d . . .
O5 O -0.1954(3) 0.3957(3) 1.3344(2) 0.0664(8) Uani 1 1 d . . .
N1 N 0.3424(3) 0.1799(3) 0.9405(2) 0.0389(6) Uani 1 1 d D . .
N2 N 0.1305(4) 0.7770(3) 1.1359(3) 0.0514(8) Uani 1 1 d D . .
C1 C 0.8087(9) -0.0781(8) 0.4274(6) 0.129(2) Uani 1 1 d D . .
H1A H 0.7077 -0.0955 0.4142 0.193 Uiso 1 1 calc R . .
H1B H 0.8909 -0.1151 0.3685 0.193 Uiso 1 1 calc R . .
H1C H 0.8062 0.0326 0.4213 0.193 Uiso 1 1 calc R . .
C2 C 0.8401(8) -0.1614(7) 0.5433(5) 0.1047(18) Uani 1 1 d D . .
H2A H 0.9396 -0.1423 0.5602 0.126 Uiso 1 1 calc R . .
H2B H 0.8445 -0.2740 0.5516 0.126 Uiso 1 1 calc R . .
C3 C 0.6953(5) -0.0918(5) 0.6274(4) 0.0731(13) Uani 1 1 d . . .
C4 C 0.5821(5) -0.1807(5) 0.6859(4) 0.0638(11) Uani 1 1 d . . .
H4 H 0.5843 -0.2782 0.6677 0.077 Uiso 1 1 calc R . .
C5 C 0.4660(4) -0.1308(4) 0.7703(3) 0.0518(9) Uani 1 1 d . . .
H5 H 0.3913 -0.1952 0.8097 0.062 Uiso 1 1 calc R . .
C6 C 0.4575(4) 0.0143(4) 0.7983(3) 0.0378(7) Uani 1 1 d . . .
C7 C 0.5694(5) 0.1050(4) 0.7387(3) 0.0591(10) Uani 1 1 d . . .
H7 H 0.5657 0.2038 0.7553 0.071 Uiso 1 1 calc R . .
C8 C 0.6867(5) 0.0530(6) 0.6550(4) 0.0841(16) Uani 1 1 d . . .
H8 H 0.7622 0.1166 0.6158 0.101 Uiso 1 1 calc R . .
C9 C 0.3255(4) 0.0631(4) 0.8885(3) 0.0380(7) Uani 1 1 d . . .
C10 C 0.2320(3) 0.2509(3) 1.0222(3) 0.0342(7) Uani 1 1 d . . .
C11 C 0.2650(3) 0.3842(3) 1.0511(3) 0.0364(7) Uani 1 1 d . . .
H11 H 0.3588 0.4222 1.0151 0.044 Uiso 1 1 calc R . .
C12 C 0.1635(3) 0.4605(3) 1.1307(3) 0.0343(7) Uani 1 1 d . . .
C13 C 0.0200(4) 0.4080(4) 1.1848(3) 0.0370(7) Uani 1 1 d . . .
C14 C -0.0091(4) 0.2739(4) 1.1569(3) 0.0450(8) Uani 1 1 d . . .
H14 H -0.1028 0.2355 1.1927 0.054 Uiso 1 1 calc R . .
C15 C 0.0934(4) 0.1950(4) 1.0792(3) 0.0443(8) Uani 1 1 d . . .
H15 H 0.0702 0.1034 1.0644 0.053 Uiso 1 1 calc R . .
C16 C -0.1027(4) 0.4917(4) 1.2639(3) 0.0426(8) Uani 1 1 d . . .
C17 C -0.3234(5) 0.4659(6) 1.4116(4) 0.0850(15) Uani 1 1 d . . .
H17A H -0.2807 0.5080 1.4661 0.128 Uiso 1 1 calc R . .
H17B H -0.3862 0.3873 1.4560 0.128 Uiso 1 1 calc R . .
H17C H -0.3888 0.5492 1.3646 0.128 Uiso 1 1 calc R . .
H1D H 0.428(3) 0.227(4) 0.915(3) 0.048(10) Uiso 1 1 d D . .
H2C H 0.0276(17) 0.781(4) 1.166(3) 0.072(13) Uiso 1 1 d D . .
H2D H 0.151(3) 0.822(4) 1.0590(13) 0.061(12) Uiso 1 1 d D . .

loop_
_atom_site_aniso_label
_atom_site_aniso_U_11
_atom_site_aniso_U_22
_atom_site_aniso_U_33
_atom_site_aniso_U_23
_atom_site_aniso_U_13
_atom_site_aniso_U_12
S1 0.0413(5) 0.0394(5) 0.0568(6) -0.0220(4) -0.0006(4) -0.0130(4)
O1 0.0569(15) 0.0550(15) 0.0653(16) -0.0270(13) 0.0094(12) -0.0317(12)
O2 0.0797(19) 0.0547(15) 0.0541(16) -0.0222(12) -0.0146(13) -0.0148(13)
O3 0.0391(13) 0.0608(16) 0.095(2) -0.0468(15) 0.0118(13) -0.0226(11)
O4 0.0649(17) 0.0431(15) 0.085(2) -0.0226(14) 0.0239(14) -0.0108(12)
O5 0.0586(16) 0.0603(16) 0.0769(19) -0.0246(14) 0.0293(14) -0.0245(13)
N1 0.0328(14) 0.0369(14) 0.0528(17) -0.0191(13) -0.0008(12) -0.0122(11)
N2 0.0527(19) 0.0356(16) 0.065(2) -0.0145(15) 0.0046(16) -0.0118(14)
C1 0.144(6) 0.121(5) 0.129(6) -0.053(5) -0.049(5) 0.019(4)
C2 0.130(5) 0.100(4) 0.090(4) -0.017(3) -0.015(4) -0.039(4)
C3 0.067(3) 0.069(3) 0.087(3) -0.044(2) 0.018(2) -0.015(2)
C4 0.065(3) 0.049(2) 0.086(3) -0.039(2) -0.003(2) -0.0060(19)
C5 0.049(2) 0.0402(19) 0.071(2) -0.0203(18) -0.0052(18) -0.0105(16)
C6 0.0391(17) 0.0348(17) 0.0438(18) -0.0116(14) -0.0096(14) -0.0084(13)
C7 0.064(2) 0.053(2) 0.070(3) -0.034(2) 0.011(2) -0.0263(19)
C8 0.075(3) 0.084(3) 0.103(4) -0.054(3) 0.038(3) -0.042(3)
C9 0.0425(18) 0.0340(17) 0.0404(18) -0.0087(14) -0.0058(14) -0.0117(14)
C10 0.0326(16) 0.0323(16) 0.0394(17) -0.0102(13) -0.0050(13) -0.0061(13)
C11 0.0317(16) 0.0360(17) 0.0445(18) -0.0122(14) -0.0010(13) -0.0117(13)
C12 0.0345(16) 0.0302(16) 0.0402(17) -0.0087(13) -0.0052(13) -0.0082(13)
C13 0.0347(16) 0.0356(17) 0.0409(18) -0.0075(14) -0.0040(13) -0.0080(13)
C14 0.0401(18) 0.0431(19) 0.054(2) -0.0121(16) 0.0041(15) -0.0184(15)
C15 0.0461(19) 0.0393(18) 0.053(2) -0.0166(16) -0.0018(16) -0.0175(15)
C16 0.0369(18) 0.045(2) 0.046(2) -0.0108(16) -0.0003(15) -0.0106(15)
C17 0.067(3) 0.092(3) 0.091(3) -0.040(3) 0.042(3) -0.024(3)

loop_
_atom_type_symbol
_atom_type_description
_atom_type_scat_dispersion_real
_atom_type_scat_dispersion_imag
_atom_type_scat_source
C C 0.0033 0.0016 'International Tables Vol C Tables 4.2.6.8 and 6.1.1.4'
H H 0.0000 0.0000 'International Tables Vol C Tables 4.2.6.8 and 6.1.1.4'
N N 0.0061 0.0033 'International Tables Vol C Tables 4.2.6.8 and 6.1.1.4'
O O 0.0106 0.0060 'International Tables Vol C Tables 4.2.6.8 and 6.1.1.4'
S S 0.1246 0.1234 'International Tables Vol C Tables 4.2.6.8 and 6.1.1.4'

loop_
_geom_angle_atom_site_label_1
_geom_angle_atom_site_label_2
_geom_angle_atom_site_label_3
_geom_angle
_geom_angle_site_symmetry_1
_geom_angle_site_symmetry_3
_geom_angle_publ_flag
O2 S1 O3 118.62(17) . . ?
O2 S1 N2 108.80(17) . . ?
O3 S1 N2 105.55(17) . . ?
O2 S1 C12 106.28(15) . . ?
O3 S1 C12 106.43(14) . . ?
N2 S1 C12 111.15(16) . . ?
C16 O5 C17 116.2(3) . . ?
C9 N1 C10 127.6(3) . . ?
C9 N1 H1D 119(2) . . ?
C10 N1 H1D 113(2) . . ?
S1 N2 H2C 114(2) . . ?
S1 N2 H2D 115(2) . . ?
H2C N2 H2D 115.6(18) . . ?
C2 C1 H1A 109.5 . . ?
C2 C1 H1B 109.5 . . ?
H1A C1 H1B 109.5 . . ?
C2 C1 H1C 109.5 . . ?
H1A C1 H1C 109.5 . . ?
H1B C1 H1C 109.5 . . ?
C1 C2 C3 103.2(5) . . ?
C1 C2 H2A 111.1 . . ?
C3 C2 H2A 111.1 . . ?
C1 C2 H2B 111.1 . . ?
C3 C2 H2B 111.1 . . ?
H2A C2 H2B 109.1 . . ?
C4 C3 C8 117.6(4) . . ?
C4 C3 C2 120.5(4) . . ?
C8 C3 C2 121.6(4) . . ?
C5 C4 C3 121.7(3) . . ?
C5 C4 H4 119.1 . . ?
C3 C4 H4 119.1 . . ?
C4 C5 C6 120.7(3) . . ?
C4 C5 H5 119.6 . . ?
C6 C5 H5 119.6 . . ?
C7 C6 C5 117.9(3) . . ?
C7 C6 C9 124.2(3) . . ?
C5 C6 C9 117.9(3) . . ?
C6 C7 C8 120.9(3) . . ?
C6 C7 H7 119.5 . . ?
C8 C7 H7 119.5 . . ?
C7 C8 C3 121.1(4) . . ?
C7 C8 H8 119.4 . . ?
C3 C8 H8 119.4 . . ?
O1 C9 N1 122.3(3) . . ?
O1 C9 C6 120.5(3) . . ?
N1 C9 C6 117.2(3) . . ?
C15 C10 N1 124.2(3) . . ?
C15 C10 C11 117.9(3) . . ?
N1 C10 C11 117.9(3) . . ?
C12 C11 C10 121.6(3) . . ?
C12 C11 H11 119.2 . . ?
C10 C11 H11 119.2 . . ?
C11 C12 C13 120.6(3) . . ?
C11 C12 S1 116.4(2) . . ?
C13 C12 S1 122.5(2) . . ?
C14 C13 C12 116.8(3) . . ?
C14 C13 C16 119.1(3) . . ?
C12 C13 C16 124.0(3) . . ?
C15 C14 C13 122.9(3) . . ?
C15 C14 H14 118.6 . . ?
C13 C14 H14 118.6 . . ?
C14 C15 C10 120.1(3) . . ?
C14 C15 H15 120.0 . . ?
C10 C15 H15 120.0 . . ?
O4 C16 O5 122.6(3) . . ?
O4 C16 C13 126.0(3) . . ?
O5 C16 C13 111.4(3) . . ?
O5 C17 H17A 109.5 . . ?
O5 C17 H17B 109.5 . . ?
H17A C17 H17B 109.5 . . ?
O5 C17 H17C 109.5 . . ?
H17A C17 H17C 109.5 . . ?
H17B C17 H17C 109.5 . . ?

loop_
_geom_bond_atom_site_label_1
_geom_bond_atom_site_label_2
_geom_bond_distance
_geom_bond_site_symmetry_2
_geom_bond_publ_flag
S1 O2 1.413(3) . ?
S1 O3 1.424(2) . ?
S1 N2 1.575(3) . ?
S1 C12 1.777(3) . ?
O1 C9 1.218(4) . ?
O4 C16 1.185(4) . ?
O5 C16 1.318(4) . ?
O5 C17 1.433(4) . ?
N1 C9 1.354(4) . ?
N1 C10 1.389(4) . ?
N1 H1D 0.890(10) . ?
N2 H2C 0.892(10) . ?
N2 H2D 0.891(10) . ?
C1 C2 1.420(6) . ?
C1 H1A 0.9600 . ?
C1 H1B 0.9600 . ?
C1 H1C 0.9600 . ?
C2 C3 1.563(7) . ?
C2 H2A 0.9700 . ?
C2 H2B 0.9700 . ?
C3 C4 1.359(6) . ?
C3 C8 1.375(6) . ?
C4 C5 1.357(5) . ?
C4 H4 0.9300 . ?
C5 C6 1.380(4) . ?
C5 H5 0.9300 . ?
C6 C7 1.364(5) . ?
C6 C9 1.477(4) . ?
C7 C8 1.364(5) . ?
C7 H7 0.9300 . ?
C8 H8 0.9300 . ?
C10 C15 1.383(4) . ?
C10 C11 1.389(4) . ?
C11 C12 1.361(4) . ?
C11 H11 0.9300 . ?
C12 C13 1.399(4) . ?
C13 C14 1.378(4) . ?
C13 C16 1.476(4) . ?
C14 C15 1.361(4) . ?
C14 H14 0.9300 . ?
C15 H15 0.9300 . ?
C17 H17A 0.9600 . ?
C17 H17B 0.9600 . ?
C17 H17C 0.9600 . ?

loop_
_geom_hbond_atom_site_label_D
_geom_hbond_atom_site_label_H
_geom_hbond_atom_site_label_A
_geom_hbond_distance_DH
_geom_hbond_distance_HA
_geom_hbond_distance_DA
_geom_hbond_angle_DHA
_geom_hbond_site_symmetry_A
N1 H1D O3 0.890(10) 2.208(14) 3.074(3) 164(3) 2_667
N2 H2C O4 0.892(10) 2.06(3) 2.785(4) 138(3) .
N2 H2D O1 0.891(10) 2.075(18) 2.914(4) 157(3) 1_565

loop_
_geom_torsion_atom_site_label_1
_geom_torsion_atom_site_label_2
_geom_torsion_atom_site_label_3
_geom_torsion_atom_site_label_4
_geom_torsion
_geom_torsion_site_symmetry_1
_geom_torsion_site_symmetry_2
_geom_torsion_site_symmetry_3
_geom_torsion_site_symmetry_4
_geom_torsion_publ_flag
C1 C2 C3 C4 109.3(6) . . . . ?
C1 C2 C3 C8 -77.9(7) . . . . ?
C8 C3 C4 C5 -1.2(7) . . . . ?
C2 C3 C4 C5 171.9(4) . . . . ?
C3 C4 C5 C6 1.1(7) . . . . ?
C4 C5 C6 C7 -0.1(6) . . . . ?
C4 C5 C6 C9 178.3(3) . . . . ?
C5 C6 C7 C8 -0.6(6) . . . . ?
C9 C6 C7 C8 -179.0(4) . . . . ?
C6 C7 C8 C3 0.4(8) . . . . ?
C4 C3 C8 C7 0.5(8) . . . . ?
C2 C3 C8 C7 -172.5(5) . . . . ?
C10 N1 C9 O1 -3.6(5) . . . . ?
C10 N1 C9 C6 176.2(3) . . . . ?
C7 C6 C9 O1 159.5(4) . . . . ?
C5 C6 C9 O1 -18.9(5) . . . . ?
C7 C6 C9 N1 -20.4(5) . . . . ?
C5 C6 C9 N1 161.3(3) . . . . ?
C9 N1 C10 C15 11.1(5) . . . . ?
C9 N1 C10 C11 -170.8(3) . . . . ?
C15 C10 C11 C12 -1.4(5) . . . . ?
N1 C10 C11 C12 -179.7(3) . . . . ?
C10 C11 C12 C13 -1.2(5) . . . . ?
C10 C11 C12 S1 171.2(2) . . . . ?
O2 S1 C12 C11 -124.8(3) . . . . ?
O3 S1 C12 C11 2.5(3) . . . . ?
N2 S1 C12 C11 117.0(3) . . . . ?
O2 S1 C12 C13 47.4(3) . . . . ?
O3 S1 C12 C13 174.8(3) . . . . ?
N2 S1 C12 C13 -70.8(3) . . . . ?
C11 C12 C13 C14 2.4(5) . . . . ?
S1 C12 C13 C14 -169.5(2) . . . . ?
C11 C12 C13 C16 -174.5(3) . . . . ?
S1 C12 C13 C16 13.6(4) . . . . ?
C12 C13 C14 C15 -1.0(5) . . . . ?
C16 C13 C14 C15 176.0(3) . . . . ?
C13 C14 C15 C10 -1.6(5) . . . . ?
N1 C10 C15 C14 -179.1(3) . . . . ?
C11 C10 C15 C14 2.8(5) . . . . ?
C17 O5 C16 O4 0.2(6) . . . . ?
C17 O5 C16 C13 -177.5(3) . . . . ?
C14 C13 C16 O4 -152.2(4) . . . . ?
C12 C13 C16 O4 24.7(6) . . . . ?
C14 C13 C16 O5 25.4(4) . . . . ?
C12 C13 C16 O5 -157.8(3) . . . . ?

loop_
_cod_related_entry_id
_cod_related_entry_database
_cod_related_entry_code
1 ChemSpider 30653957
